data_7058958
loop_
_publ_author_name
'Khan, Syed Ishtiaq'
'Ahmad, Sajjad'
'Altaf, Ataf Ali'
'Badshah, Amin'
'Rauf, Muhammad Khawer'
'Azam, Syed Skander'
'Tahir, Muhammad Nawaz'

_publ_section_title
;
 Heteroleptic Copper (I) halides with triphenylphosphine and
 acetylthiourea: Synthesis, Characterization and Biological Studies
 (Experimental and Molecular Docking)
;
_journal_name_full 'New Journal of Chemistry'
_journal_paper_doi 10.1039/C9NJ03005K
_journal_year 2019
_chemical_formula_moiety 'C39 H36 Br Cu N2 O P2 S'
_chemical_formula_sum 'C39 H36 Br Cu N2 O P2 S'
_chemical_formula_weight 786.15
_chemical_name_systematic
;
Bromo-(N-carbamothioylacetamide)-bis(triphenylphosphine)-copper(i)
;
_space_group_crystal_system monoclinic
_space_group_IT_number 14
_space_group_name_Hall '-P 2yn'
_space_group_name_H-M_alt 'P 1 21/n 1'
_atom_sites_solution_hydrogens geom
_atom_sites_solution_primary iterative
_audit_creation_date 2019-01-07
_audit_creation_method
;
Olex2 1.2
(compiled 2018.05.29 svn.r3508 for OlexSys, GUI svn.r5506)
;
_audit_update_record
;
2019-01-07 deposited with the CCDC.	2019-11-01 downloaded from the CCDC.
;
_cell_angle_alpha 90
_cell_angle_beta 97.260(14)
_cell_angle_gamma 90
_cell_formula_units_Z 4
_cell_length_a 14.782(5)
_cell_length_b 13.220(3)
_cell_length_c 19.395(6)
_cell_measurement_reflns_used 4788
_cell_measurement_temperature 296(2)
_cell_measurement_theta_max 27.831
_cell_measurement_theta_min 2.619
_cell_volume 3759.7(19)
_computing_cell_refinement 'SAINT (Bruker, 2007)'
_computing_data_collection 'APEX2 (Bruker, 2007)'
_computing_data_reduction 'SAINT (Bruker, 2007)'
_computing_molecular_graphics 'Olex2 (Dolomanov et al., 2009)'
_computing_publication_material 'Olex2 (Dolomanov et al., 2009)'
_computing_structure_refinement 'XL (Sheldrick, 2008)'
_computing_structure_solution 'olex2.solve (Bourhis et al., 2015)'
_diffrn_ambient_temperature 296.15
_diffrn_detector_area_resol_mean 0.76
_diffrn_measured_fraction_theta_full 0.999
_diffrn_measured_fraction_theta_max 0.985
_diffrn_measurement_device_type 'Bruker Kappa APEXII CCD'
_diffrn_measurement_method \w
_diffrn_radiation_type MoK\a
_diffrn_radiation_wavelength 0.71073
_diffrn_reflns_av_R_equivalents 0.0668
_diffrn_reflns_av_unetI/netI 0.0973
_diffrn_reflns_Laue_measured_fraction_full 0.999
_diffrn_reflns_Laue_measured_fraction_max 0.985
_diffrn_reflns_limit_h_max 19
_diffrn_reflns_limit_h_min -18
_diffrn_reflns_limit_k_max 15
_diffrn_reflns_limit_k_min -16
_diffrn_reflns_limit_l_max 22
_diffrn_reflns_limit_l_min -25
_diffrn_reflns_number 25501
_diffrn_reflns_point_group_measured_fraction_full 0.999
_diffrn_reflns_point_group_measured_fraction_max 0.985
_diffrn_reflns_theta_full 25.242
_diffrn_reflns_theta_max 27.831
_diffrn_reflns_theta_min 2.619
_exptl_absorpt_coefficient_mu 1.817
_exptl_absorpt_correction_T_max 0.690
_exptl_absorpt_correction_T_min 0.580
_exptl_absorpt_correction_type multi-scan
_exptl_absorpt_process_details '(SADABS; Bruker, 2005)'
_exptl_crystal_colour colorless
_exptl_crystal_density_diffrn 1.389
_exptl_crystal_density_method 'not measured'
_exptl_crystal_description prism
_exptl_crystal_F_000 1608
_exptl_crystal_size_max 0.36
_exptl_crystal_size_mid 0.32
_exptl_crystal_size_min 0.28
_refine_diff_density_max 0.396
_refine_diff_density_min -0.316
_refine_diff_density_rms 0.065
_refine_ls_extinction_method none
_refine_ls_goodness_of_fit_ref 0.959
_refine_ls_hydrogen_treatment constr
_refine_ls_matrix_type full
_refine_ls_number_parameters 425
_refine_ls_number_reflns 8784
_refine_ls_number_restraints 0
_refine_ls_restrained_S_all 0.959
_refine_ls_R_factor_all 0.1123
_refine_ls_R_factor_gt 0.0461
_refine_ls_shift/su_max 0.001
_refine_ls_shift/su_mean 0.000
_refine_ls_structure_factor_coef Fsqd
_refine_ls_weighting_details 'w=1/[\s^2^(Fo^2^)+(0.0298P)^2^] where P=(Fo^2^+2Fc^2^)/3'
_refine_ls_weighting_scheme calc
_refine_ls_wR_factor_gt 0.0842
_refine_ls_wR_factor_ref 0.1024
_reflns_Friedel_coverage 0.000
_reflns_number_gt 4788
_reflns_number_total 8784
_reflns_threshold_expression 'I > 2\s(I)'
_cod_data_source_file c9nj03005k10.cif
_cod_data_source_block is410qau
_cod_original_cell_volume 3759.6(19)
_cod_database_code 7058958
_shelx_shelxl_version_number 2014/7
_shelx_space_group_comment
;
The symmetry employed for this shelxl refinement is uniquely defined
by the following loop, which should always be used as a source of
symmetry information in preference to the above space-group names.
They are only intended as comments.
;
_shelx_estimated_absorpt_t_max 0.630
_shelx_estimated_absorpt_t_min 0.561
_olex2_refinement_description
;
1. Fixed Uiso
 At 1.2 times of:
  All C(H) groups, All N(H) groups, All N(H,H) groups
 At 1.5 times of:
  All C(H,H,H) groups
2.a Aromatic/amide H refined with riding coordinates:
 N2(H2), C2(H2A), C3(H3), C4(H4), C5(H5), C6(H6), C8(H8), C9(H9), C10(H10),
 C11(H11), C12(H12), C14(H14), C15(H15), C16(H16), C17(H17), C18(H18), C20(H20),
  C21(H21), C22(H22), C23(H23), C24(H24), C26(H26), C27(H27), C28(H28),
 C29(H29), C30(H30), C32(H32), C33(H33), C34(H34), C35(H35), C36(H36)
2.b X=CH2 refined with riding coordinates:
 N1(H1A,H1B)
2.c Idealised Me refined as rotating group:
 C39(H39A,H39B,H39C)
;
_olex2_submission_special_instructions 'No special instructions were received'

loop_
_space_group_symop_operation_xyz
'x, y, z'
'-x+1/2, y+1/2, -z+1/2'
'-x, -y, -z'
'x-1/2, -y-1/2, z-1/2'

loop_
_atom_site_label
_atom_site_type_symbol
_atom_site_fract_x
_atom_site_fract_y
_atom_site_fract_z
_atom_site_U_iso_or_equiv
_atom_site_adp_type
_atom_site_occupancy
_atom_site_site_symmetry_order
_atom_site_calc_flag
_atom_site_refinement_flags_posn
Br1 Br 0.67129(3) 0.48140(2) 0.36119(2) 0.05376(12) Uani 1 1 d .
Cu1 Cu 0.62258(3) 0.29776(3) 0.35216(2) 0.04289(12) Uani 1 1 d .
S1 S 0.68670(6) 0.22326(6) 0.25517(5) 0.0547(2) Uani 1 1 d .
P1 P 0.47261(6) 0.30287(6) 0.30687(4) 0.0412(2) Uani 1 1 d .
P2 P 0.68562(6) 0.21419(6) 0.45109(4) 0.0406(2) Uani 1 1 d .
O1 O 0.9848(2) 0.3123(2) 0.30845(18) 0.1002(11) Uani 1 1 d .
N1 N 0.8596(2) 0.1824(2) 0.25144(18) 0.0857(12) Uani 1 1 d .
H1A H 0.9168 0.1968 0.2591 0.103 Uiso 1 1 calc R
H1B H 0.8422 0.1264 0.2314 0.103 Uiso 1 1 calc R
N2 N 0.83141(19) 0.33378(19) 0.30181(14) 0.0533(8) Uani 1 1 d .
H2 H 0.7906 0.3747 0.3132 0.064 Uiso 1 1 calc R
C1 C 0.4450(2) 0.3942(2) 0.23521(17) 0.0484(9) Uani 1 1 d .
C2 C 0.5128(3) 0.4285(3) 0.1985(2) 0.0739(12) Uani 1 1 d .
H2A H 0.5715 0.4026 0.2086 0.089 Uiso 1 1 calc R
C3 C 0.4950(4) 0.5012(4) 0.1466(2) 0.0994(16) Uani 1 1 d .
H3 H 0.5414 0.5230 0.1220 0.119 Uiso 1 1 calc R
C4 C 0.4089(4) 0.5406(3) 0.1317(2) 0.0966(15) Uani 1 1 d .
H4 H 0.3973 0.5901 0.0977 0.116 Uiso 1 1 calc R
C5 C 0.3407(3) 0.5074(3) 0.1667(2) 0.0878(14) Uani 1 1 d .
H5 H 0.2818 0.5323 0.1558 0.105 Uiso 1 1 calc R
C6 C 0.3601(3) 0.4357(3) 0.2189(2) 0.0693(11) Uani 1 1 d .
H6 H 0.3135 0.4151 0.2437 0.083 Uiso 1 1 calc R
C7 C 0.4331(2) 0.1798(2) 0.27254(17) 0.0437(8) Uani 1 1 d .
C8 C 0.3795(2) 0.1644(3) 0.20978(19) 0.0608(10) Uani 1 1 d .
H8 H 0.3647 0.2189 0.1801 0.073 Uiso 1 1 calc R
C9 C 0.3474(3) 0.0683(3) 0.1905(2) 0.0778(12) Uani 1 1 d .
H9 H 0.3100 0.0589 0.1487 0.093 Uiso 1 1 calc R
C10 C 0.3711(3) -0.0130(3) 0.2333(3) 0.0710(12) Uani 1 1 d .
H10 H 0.3496 -0.0772 0.2203 0.085 Uiso 1 1 calc R
C11 C 0.4272(3) 0.0001(3) 0.2959(2) 0.0699(12) Uani 1 1 d .
H11 H 0.4437 -0.0549 0.3246 0.084 Uiso 1 1 calc R
C12 C 0.4579(2) 0.0958(2) 0.31476(18) 0.0569(9) Uani 1 1 d .
H12 H 0.4958 0.1048 0.3563 0.068 Uiso 1 1 calc R
C13 C 0.3861(2) 0.3349(2) 0.36362(16) 0.0432(8) Uani 1 1 d .
C14 C 0.4012(2) 0.4205(2) 0.40554(18) 0.0549(9) Uani 1 1 d .
H14 H 0.4531 0.4595 0.4032 0.066 Uiso 1 1 calc R
C15 C 0.3407(3) 0.4479(3) 0.4501(2) 0.0682(11) Uani 1 1 d .
H15 H 0.3520 0.5051 0.4777 0.082 Uiso 1 1 calc R
C16 C 0.2643(3) 0.3921(3) 0.4542(2) 0.0743(12) Uani 1 1 d .
H16 H 0.2243 0.4100 0.4855 0.089 Uiso 1 1 calc R
C17 C 0.2463(3) 0.3093(3) 0.4121(2) 0.0757(12) Uani 1 1 d .
H17 H 0.1928 0.2728 0.4134 0.091 Uiso 1 1 calc R
C18 C 0.3078(2) 0.2801(3) 0.36767(19) 0.0588(10) Uani 1 1 d .
H18 H 0.2960 0.2228 0.3402 0.071 Uiso 1 1 calc R
C19 C 0.6795(2) 0.0762(2) 0.44558(17) 0.0497(9) Uani 1 1 d .
C20 C 0.7179(3) 0.0280(3) 0.3920(2) 0.0732(12) Uani 1 1 d .
H20 H 0.7458 0.0663 0.3604 0.088 Uiso 1 1 calc R
C21 C 0.7145(4) -0.0765(3) 0.3856(2) 0.0961(16) Uani 1 1 d .
H21 H 0.7394 -0.1079 0.3494 0.115 Uiso 1 1 calc R
C22 C 0.6749(4) -0.1330(3) 0.4319(3) 0.1129(19) Uani 1 1 d .
H22 H 0.6746 -0.2032 0.4282 0.135 Uiso 1 1 calc R
C23 C 0.6351(4) -0.0872(3) 0.4846(3) 0.1152(19) Uani 1 1 d .
H23 H 0.6061 -0.1263 0.5151 0.138 Uiso 1 1 calc R
C24 C 0.6384(3) 0.0173(3) 0.4918(2) 0.0776(13) Uani 1 1 d .
H24 H 0.6129 0.0479 0.5280 0.093 Uiso 1 1 calc R
C25 C 0.6374(2) 0.2455(2) 0.53116(16) 0.0421(8) Uani 1 1 d .
C26 C 0.5536(2) 0.2908(2) 0.52637(19) 0.0567(9) Uani 1 1 d .
H26 H 0.5211 0.3014 0.4827 0.068 Uiso 1 1 calc R
C27 C 0.5161(3) 0.3213(3) 0.5848(2) 0.0722(11) Uani 1 1 d .
H27 H 0.4588 0.3514 0.5802 0.087 Uiso 1 1 calc R
C28 C 0.5636(3) 0.3070(3) 0.6498(2) 0.0735(12) Uani 1 1 d .
H28 H 0.5392 0.3289 0.6891 0.088 Uiso 1 1 calc R
C29 C 0.6469(3) 0.2605(3) 0.6564(2) 0.0742(12) Uani 1 1 d .
H29 H 0.6788 0.2498 0.7002 0.089 Uiso 1 1 calc R
C30 C 0.6837(3) 0.2294(3) 0.59752(18) 0.0601(10) Uani 1 1 d .
H30 H 0.7401 0.1972 0.6024 0.072 Uiso 1 1 calc R
C31 C 0.8073(2) 0.2378(2) 0.47852(16) 0.0449(8) Uani 1 1 d .
C32 C 0.8334(3) 0.3377(3) 0.4908(2) 0.0680(11) Uani 1 1 d .
H32 H 0.7900 0.3888 0.4835 0.082 Uiso 1 1 calc R
C33 C 0.9224(3) 0.3621(4) 0.5137(3) 0.0955(15) Uani 1 1 d .
H33 H 0.9379 0.4297 0.5215 0.115 Uiso 1 1 calc R
C34 C 0.9883(3) 0.2909(5) 0.5252(3) 0.1034(17) Uani 1 1 d .
H34 H 1.0485 0.3086 0.5402 0.124 Uiso 1 1 calc R
C35 C 0.9636(3) 0.1916(5) 0.5140(3) 0.1117(18) Uani 1 1 d .
H35 H 1.0078 0.1416 0.5224 0.134 Uiso 1 1 calc R
C36 C 0.8736(3) 0.1634(3) 0.4904(2) 0.0851(13) Uani 1 1 d .
H36 H 0.8585 0.0957 0.4828 0.102 Uiso 1 1 calc R
C37 C 0.7995(2) 0.2455(2) 0.27008(17) 0.0499(9) Uani 1 1 d .
C38 C 0.9214(3) 0.3652(3) 0.3178(2) 0.0710(12) Uani 1 1 d .
C39 C 0.9300(3) 0.4716(3) 0.3450(2) 0.0902(15) Uani 1 1 d .
H39A H 0.8815 0.4853 0.3723 0.135 Uiso 1 1 calc GR
H39B H 0.9265 0.5181 0.3067 0.135 Uiso 1 1 calc GR
H39C H 0.9876 0.4795 0.3735 0.135 Uiso 1 1 calc GR

loop_
_atom_site_aniso_label
_atom_site_aniso_U_11
_atom_site_aniso_U_22
_atom_site_aniso_U_33
_atom_site_aniso_U_23
_atom_site_aniso_U_13
_atom_site_aniso_U_12
Br1 0.0657(3) 0.03731(19) 0.0609(2) -0.00470(15) 0.01818(19) -0.00359(17)
Cu1 0.0398(3) 0.0436(2) 0.0448(3) 0.00114(17) 0.00350(18) -0.00318(19)
S1 0.0539(6) 0.0562(5) 0.0550(6) -0.0171(4) 0.0106(5) -0.0057(5)
P1 0.0381(5) 0.0426(5) 0.0422(5) -0.0008(4) 0.0023(4) -0.0010(4)
P2 0.0431(5) 0.0373(5) 0.0406(5) 0.0001(4) 0.0030(4) -0.0033(4)
O1 0.0508(19) 0.091(2) 0.164(3) -0.0260(19) 0.034(2) -0.0087(17)
N1 0.061(2) 0.064(2) 0.139(3) -0.038(2) 0.040(2) -0.0020(18)
N2 0.0481(19) 0.0500(17) 0.065(2) -0.0126(14) 0.0203(16) -0.0057(15)
C1 0.048(2) 0.050(2) 0.046(2) 0.0020(15) 0.0001(18) 0.0002(17)
C2 0.061(3) 0.096(3) 0.065(3) 0.027(2) 0.012(2) 0.011(2)
C3 0.092(4) 0.127(4) 0.082(3) 0.046(3) 0.021(3) -0.005(3)
C4 0.106(4) 0.092(4) 0.090(4) 0.043(3) 0.007(3) 0.020(3)
C5 0.078(3) 0.091(3) 0.095(4) 0.032(3) 0.010(3) 0.027(3)
C6 0.058(3) 0.072(3) 0.078(3) 0.022(2) 0.013(2) 0.012(2)
C7 0.0339(19) 0.050(2) 0.048(2) -0.0068(16) 0.0091(16) 0.0008(16)
C8 0.059(3) 0.062(2) 0.058(2) -0.0178(19) -0.008(2) 0.009(2)
C9 0.057(3) 0.089(3) 0.084(3) -0.044(3) -0.005(2) -0.001(3)
C10 0.055(3) 0.060(3) 0.102(4) -0.034(2) 0.023(3) -0.015(2)
C11 0.076(3) 0.053(2) 0.084(3) -0.005(2) 0.024(3) -0.010(2)
C12 0.062(3) 0.053(2) 0.054(2) -0.0040(17) 0.0032(19) -0.0098(19)
C13 0.042(2) 0.0423(19) 0.045(2) 0.0012(14) 0.0015(16) 0.0058(16)
C14 0.056(2) 0.049(2) 0.059(2) -0.0067(17) 0.005(2) 0.0017(18)
C15 0.073(3) 0.061(2) 0.071(3) -0.013(2) 0.010(2) 0.011(2)
C16 0.082(3) 0.073(3) 0.075(3) 0.007(2) 0.034(3) 0.024(3)
C17 0.071(3) 0.074(3) 0.090(3) -0.001(2) 0.042(3) -0.011(2)
C18 0.056(3) 0.053(2) 0.069(3) -0.0088(18) 0.018(2) -0.0083(19)
C19 0.060(2) 0.0367(18) 0.049(2) 0.0023(16) -0.0029(18) -0.0058(17)
C20 0.112(4) 0.046(2) 0.062(3) 0.0002(18) 0.014(3) 0.003(2)
C21 0.157(5) 0.051(3) 0.082(3) -0.014(2) 0.021(3) 0.007(3)
C22 0.167(6) 0.043(3) 0.127(5) -0.001(3) 0.014(4) -0.020(3)
C23 0.166(6) 0.055(3) 0.134(5) 0.009(3) 0.056(4) -0.028(3)
C24 0.105(4) 0.045(2) 0.086(3) -0.003(2) 0.024(3) -0.020(2)
C25 0.044(2) 0.0385(18) 0.044(2) 0.0002(14) 0.0046(16) -0.0103(16)
C26 0.048(2) 0.063(2) 0.059(3) -0.0014(18) 0.0048(19) 0.0032(19)
C27 0.056(3) 0.087(3) 0.077(3) -0.008(2) 0.022(3) 0.004(2)
C28 0.075(3) 0.087(3) 0.066(3) -0.015(2) 0.035(3) -0.020(3)
C29 0.073(3) 0.104(3) 0.047(3) 0.001(2) 0.011(2) -0.016(3)
C30 0.051(2) 0.084(3) 0.045(2) 0.0009(19) 0.0053(19) -0.004(2)
C31 0.041(2) 0.055(2) 0.0375(19) -0.0014(15) 0.0027(16) -0.0027(18)
C32 0.050(3) 0.065(3) 0.085(3) -0.005(2) -0.008(2) -0.009(2)
C33 0.070(3) 0.103(4) 0.108(4) 0.000(3) -0.010(3) -0.031(3)
C34 0.057(3) 0.153(5) 0.096(4) -0.004(4) -0.007(3) -0.031(4)
C35 0.050(3) 0.139(5) 0.142(5) -0.009(4) -0.006(3) 0.021(3)
C36 0.063(3) 0.078(3) 0.112(4) -0.005(3) 0.001(3) 0.012(3)
C37 0.059(2) 0.045(2) 0.050(2) -0.0034(16) 0.0226(19) -0.0009(18)
C38 0.061(3) 0.069(3) 0.088(3) -0.011(2) 0.034(3) -0.020(2)
C39 0.074(3) 0.081(3) 0.123(4) -0.036(3) 0.043(3) -0.033(2)

loop_
_atom_type_symbol
_atom_type_description
_atom_type_scat_dispersion_real
_atom_type_scat_dispersion_imag
_atom_type_scat_source
C C 0.0033 0.0016 'International Tables Vol C Tables 4.2.6.8 and 6.1.1.4'
H H 0.0000 0.0000 'International Tables Vol C Tables 4.2.6.8 and 6.1.1.4'
N N 0.0061 0.0033 'International Tables Vol C Tables 4.2.6.8 and 6.1.1.4'
O O 0.0106 0.0060 'International Tables Vol C Tables 4.2.6.8 and 6.1.1.4'
P P 0.1023 0.0942 'International Tables Vol C Tables 4.2.6.8 and 6.1.1.4'
S S 0.1246 0.1234 'International Tables Vol C Tables 4.2.6.8 and 6.1.1.4'
Cu Cu 0.3201 1.2651 'International Tables Vol C Tables 4.2.6.8 and 6.1.1.4'
Br Br -0.2901 2.4595 'International Tables Vol C Tables 4.2.6.8 and 6.1.1.4'

loop_
_geom_angle_atom_site_label_1
_geom_angle_atom_site_label_2
_geom_angle_atom_site_label_3
_geom_angle
S1 Cu1 Br1 107.94(3)
P1 Cu1 Br1 104.62(3)
P1 Cu1 S1 99.78(4)
P1 Cu1 P2 127.28(3)
P2 Cu1 Br1 108.68(3)
P2 Cu1 S1 107.16(4)
C37 S1 Cu1 105.80(12)
C1 P1 Cu1 114.90(12)
C7 P1 Cu1 111.39(11)
C7 P1 C1 106.14(15)
C7 P1 C13 102.05(14)
C13 P1 Cu1 119.47(11)
C13 P1 C1 101.28(15)
C19 P2 Cu1 114.67(11)
C19 P2 C25 104.64(14)
C19 P2 C31 103.06(15)
C25 P2 Cu1 115.89(11)
C25 P2 C31 100.79(15)
C31 P2 Cu1 115.93(11)
H1A N1 H1B 120.0
C37 N1 H1A 120.0
C37 N1 H1B 120.0
C37 N2 H2 115.9
C37 N2 C38 128.2(3)
C38 N2 H2 115.9
C2 C1 P1 119.8(3)
C6 C1 P1 123.0(3)
C6 C1 C2 117.0(3)
C1 C2 H2A 119.5
C1 C2 C3 121.1(4)
C3 C2 H2A 119.5
C2 C3 H3 120.0
C4 C3 C2 120.0(4)
C4 C3 H3 120.0
C3 C4 H4 120.0
C5 C4 C3 120.1(4)
C5 C4 H4 120.0
C4 C5 H5 120.5
C4 C5 C6 119.1(4)
C6 C5 H5 120.5
C1 C6 C5 122.7(4)
C1 C6 H6 118.6
C5 C6 H6 118.6
C8 C7 P1 125.0(3)
C8 C7 C12 118.5(3)
C12 C7 P1 116.4(3)
C7 C8 H8 119.7
C7 C8 C9 120.6(4)
C9 C8 H8 119.7
C8 C9 H9 120.0
C10 C9 C8 119.9(4)
C10 C9 H9 120.0
C9 C10 H10 119.7
C9 C10 C11 120.5(4)
C11 C10 H10 119.7
C10 C11 H11 120.5
C12 C11 C10 119.1(4)
C12 C11 H11 120.5
C7 C12 H12 119.4
C11 C12 C7 121.3(4)
C11 C12 H12 119.4
C14 C13 P1 117.6(3)
C18 C13 P1 124.5(2)
C18 C13 C14 117.8(3)
C13 C14 H14 119.5
C15 C14 C13 121.0(3)
C15 C14 H14 119.5
C14 C15 H15 119.8
C16 C15 C14 120.4(4)
C16 C15 H15 119.8
C15 C16 H16 120.0
C15 C16 C17 119.9(4)
C17 C16 H16 120.0
C16 C17 H17 120.0
C16 C17 C18 120.0(4)
C18 C17 H17 120.0
C13 C18 C17 120.8(3)
C13 C18 H18 119.6
C17 C18 H18 119.6
C20 C19 P2 118.4(3)
C24 C19 P2 123.0(3)
C24 C19 C20 118.5(3)
C19 C20 H20 119.8
C21 C20 C19 120.5(3)
C21 C20 H20 119.8
C20 C21 H21 119.9
C22 C21 C20 120.2(4)
C22 C21 H21 119.9
C21 C22 H22 119.7
C21 C22 C23 120.5(4)
C23 C22 H22 119.7
C22 C23 H23 120.1
C22 C23 C24 119.8(4)
C24 C23 H23 120.1
C19 C24 C23 120.4(4)
C19 C24 H24 119.8
C23 C24 H24 119.8
C26 C25 P2 119.1(3)
C26 C25 C30 117.6(3)
C30 C25 P2 123.3(3)
C25 C26 H26 119.2
C25 C26 C27 121.7(4)
C27 C26 H26 119.2
C26 C27 H27 120.0
C28 C27 C26 119.9(4)
C28 C27 H27 120.0
C27 C28 H28 120.1
C29 C28 C27 119.8(4)
C29 C28 H28 120.1
C28 C29 H29 120.0
C28 C29 C30 119.9(4)
C30 C29 H29 120.0
C25 C30 H30 119.5
C29 C30 C25 121.1(4)
C29 C30 H30 119.5
C32 C31 P2 116.9(3)
C36 C31 P2 124.9(3)
C36 C31 C32 118.1(4)
C31 C32 H32 119.5
C33 C32 C31 120.9(4)
C33 C32 H32 119.5
C32 C33 H33 119.0
C34 C33 C32 122.0(5)
C34 C33 H33 119.0
C33 C34 H34 121.1
C33 C34 C35 117.9(5)
C35 C34 H34 121.1
C34 C35 H35 119.0
C34 C35 C36 121.9(5)
C36 C35 H35 119.0
C31 C36 C35 119.1(4)
C31 C36 H36 120.4
C35 C36 H36 120.4
N1 C37 S1 122.4(3)
N1 C37 N2 117.4(3)
N2 C37 S1 120.1(2)
O1 C38 N2 122.3(4)
O1 C38 C39 124.4(4)
N2 C38 C39 113.2(4)
C38 C39 H39A 109.5
C38 C39 H39B 109.5
C38 C39 H39C 109.5
H39A C39 H39B 109.5
H39A C39 H39C 109.5
H39B C39 H39C 109.5

loop_
_geom_bond_atom_site_label_1
_geom_bond_atom_site_label_2
_geom_bond_distance
Br1 Cu1 2.5320(8)
Cu1 S1 2.4203(10)
Cu1 P1 2.2800(12)
Cu1 P2 2.3062(10)
S1 C37 1.682(4)
P1 C1 1.847(3)
P1 C7 1.826(3)
P1 C13 1.838(3)
P2 C19 1.829(3)
P2 C25 1.836(3)
P2 C31 1.837(3)
O1 C38 1.201(4)
N1 H1A 0.8600
N1 H1B 0.8600
N1 C37 1.303(4)
N2 H2 0.8600
N2 C37 1.374(4)
N2 C38 1.391(5)
C1 C2 1.377(4)
C1 C6 1.370(5)
C2 H2A 0.9300
C2 C3 1.394(5)
C3 H3 0.9300
C3 C4 1.371(6)
C4 H4 0.9300
C4 C5 1.357(6)
C5 H5 0.9300
C5 C6 1.390(5)
C6 H6 0.9300
C7 C8 1.381(4)
C7 C12 1.400(4)
C8 H8 0.9300
C8 C9 1.391(5)
C9 H9 0.9300
C9 C10 1.376(5)
C10 H10 0.9300
C10 C11 1.391(5)
C11 H11 0.9300
C11 C12 1.378(4)
C12 H12 0.9300
C13 C14 1.395(4)
C13 C18 1.376(4)
C14 H14 0.9300
C14 C15 1.368(5)
C15 H15 0.9300
C15 C16 1.360(5)
C16 H16 0.9300
C16 C17 1.370(5)
C17 H17 0.9300
C17 C18 1.384(4)
C18 H18 0.9300
C19 C20 1.399(5)
C19 C24 1.385(5)
C20 H20 0.9300
C20 C21 1.387(5)
C21 H21 0.9300
C21 C22 1.357(6)
C22 H22 0.9300
C22 C23 1.382(6)
C23 H23 0.9300
C23 C24 1.389(5)
C24 H24 0.9300
C25 C26 1.369(4)
C25 C30 1.395(4)
C26 H26 0.9300
C26 C27 1.384(5)
C27 H27 0.9300
C27 C28 1.376(5)
C28 H28 0.9300
C28 C29 1.367(5)
C29 H29 0.9300
C29 C30 1.388(5)
C30 H30 0.9300
C31 C32 1.387(4)
C31 C36 1.386(5)
C32 H32 0.9300
C32 C33 1.372(5)
C33 H33 0.9300
C33 C34 1.354(6)
C34 H34 0.9300
C34 C35 1.372(6)
C35 H35 0.9300
C35 C36 1.402(6)
C36 H36 0.9300
C38 C39 1.502(5)
C39 H39A 0.9600
C39 H39B 0.9600
C39 H39C 0.9600

loop_
_geom_hbond_atom_site_label_D
_geom_hbond_atom_site_label_H
_geom_hbond_atom_site_label_A
_geom_hbond_distance_DH
_geom_hbond_distance_HA
_geom_hbond_distance_DA
_geom_hbond_angle_DHA
_geom_hbond_site_symmetry_A
N1 H1A O1 0.86 2.00 2.660(4) 132.3 .
N1 H1B Br1 0.86 2.62 3.434(3) 158.8 2_645
N2 H2 Br1 0.86 2.53 3.380(3) 172.5 .
C2 H2A S1 0.93 2.99 3.802(4) 146.6 .
C20 H20 S1 0.93 2.96 3.689(4) 135.8 .
C32 H32 Br1 0.93 3.03 3.762(4) 137.3 .
C39 H39A Br1 0.96 3.09 3.879(4) 140.7 .

loop_
_geom_torsion_atom_site_label_1
_geom_torsion_atom_site_label_2
_geom_torsion_atom_site_label_3
_geom_torsion_atom_site_label_4
_geom_torsion
Cu1 S1 C37 N1 146.6(3)
Cu1 S1 C37 N2 -34.7(3)
Cu1 P1 C1 C2 20.6(3)
Cu1 P1 C1 C6 -155.0(3)
Cu1 P1 C7 C8 -135.9(3)
Cu1 P1 C7 C12 45.8(3)
Cu1 P1 C13 C14 49.2(3)
Cu1 P1 C13 C18 -130.7(3)
Cu1 P2 C19 C20 56.6(3)
Cu1 P2 C19 C24 -123.2(3)
Cu1 P2 C25 C26 18.5(3)
Cu1 P2 C25 C30 -158.6(2)
Cu1 P2 C31 C32 57.0(3)
Cu1 P2 C31 C36 -125.7(3)
P1 C1 C2 C3 -176.7(4)
P1 C1 C6 C5 177.4(3)
P1 C7 C8 C9 -175.3(3)
P1 C7 C12 C11 176.0(3)
P1 C13 C14 C15 -178.7(3)
P1 C13 C18 C17 179.7(3)
P2 C19 C20 C21 -179.7(3)
P2 C19 C24 C23 179.4(4)
P2 C25 C26 C27 -176.3(3)
P2 C25 C30 C29 175.6(3)
P2 C31 C32 C33 177.9(3)
P2 C31 C36 C35 -177.3(3)
C1 P1 C7 C8 -10.2(3)
C1 P1 C7 C12 171.6(3)
C1 P1 C13 C14 -78.1(3)
C1 P1 C13 C18 102.0(3)
C1 C2 C3 C4 0.7(8)
C2 C1 C6 C5 1.6(6)
C2 C3 C4 C5 -1.3(8)
C3 C4 C5 C6 2.0(8)
C4 C5 C6 C1 -2.3(7)
C6 C1 C2 C3 -0.8(6)
C7 P1 C1 C2 -102.9(3)
C7 P1 C1 C6 81.4(3)
C7 P1 C13 C14 172.5(3)
C7 P1 C13 C18 -7.4(3)
C7 C8 C9 C10 -1.7(6)
C8 C7 C12 C11 -2.4(5)
C8 C9 C10 C11 -0.1(6)
C9 C10 C11 C12 0.6(6)
C10 C11 C12 C7 0.6(5)
C12 C7 C8 C9 2.9(5)
C13 P1 C1 C2 150.8(3)
C13 P1 C1 C6 -24.8(3)
C13 P1 C7 C8 95.5(3)
C13 P1 C7 C12 -82.8(3)
C13 C14 C15 C16 -0.2(6)
C14 C13 C18 C17 -0.1(5)
C14 C15 C16 C17 -1.8(6)
C15 C16 C17 C18 2.8(6)
C16 C17 C18 C13 -1.8(6)
C18 C13 C14 C15 1.1(5)
C19 P2 C25 C26 -108.8(3)
C19 P2 C25 C30 74.1(3)
C19 P2 C31 C32 -176.9(3)
C19 P2 C31 C36 0.4(3)
C19 C20 C21 C22 -0.9(7)
C20 C19 C24 C23 -0.4(6)
C20 C21 C22 C23 2.0(9)
C21 C22 C23 C24 -2.3(9)
C22 C23 C24 C19 1.6(8)
C24 C19 C20 C21 0.1(6)
C25 P2 C19 C20 -175.3(3)
C25 P2 C19 C24 4.9(4)
C25 P2 C31 C32 -68.9(3)
C25 P2 C31 C36 108.3(3)
C25 C26 C27 C28 0.5(6)
C26 C25 C30 C29 -1.5(5)
C26 C27 C28 C29 -1.6(6)
C27 C28 C29 C30 1.0(6)
C28 C29 C30 C25 0.6(6)
C30 C25 C26 C27 1.0(5)
C31 P2 C19 C20 -70.3(3)
C31 P2 C19 C24 109.9(3)
C31 P2 C25 C26 144.5(3)
C31 P2 C25 C30 -32.7(3)
C31 C32 C33 C34 0.0(7)
C32 C31 C36 C35 -0.1(6)
C32 C33 C34 C35 -0.7(8)
C33 C34 C35 C36 1.0(8)
C34 C35 C36 C31 -0.6(8)
C36 C31 C32 C33 0.4(6)
C37 N2 C38 O1 -4.7(6)
C37 N2 C38 C39 173.3(3)
C38 N2 C37 S1 -179.5(3)
C38 N2 C37 N1 -0.8(5)
